data_4348268
loop_
_publ_author_name
'Wang, Yan-Ning'
'Yu, Jie-Hui'
'Xu, Ji-Qing'

_publ_section_title
;
 In situ synthesis and structural characterization of a series of
 acylhydrazidate-extended Ln3+and Zn2+coordination polymers
;
_journal_issue 9
_journal_name_full 'Inorg. Chem. Front.'
_journal_page_first 673
_journal_paper_doi 10.1039/C4QI00100A
_journal_volume 1
_journal_year 2014
_chemical_formula_sum 'C27 H26 Dy N9 O7'
_chemical_formula_weight 751.07
_space_group_IT_number 15
_space_group_name_Hall '-C 2yc'
_space_group_name_H-M_alt 'C 1 2/c 1'
_symmetry_cell_setting monoclinic
_symmetry_space_group_name_H-M 'C 1 2/c 1'
_atom_sites_solution_hydrogens geom
_atom_sites_solution_primary direct
_atom_sites_solution_secondary difmap
_audit_creation_method SHELXL-97
_cell_angle_alpha 90.00
_cell_angle_beta 116.851(4)
_cell_angle_gamma 90.00
_cell_formula_units_Z 8
_cell_length_a 39.586(3)
_cell_length_b 9.0348(5)
_cell_length_c 18.2097(11)
_cell_measurement_temperature 293(2)
_cell_volume 5810.6(7)
_computing_cell_refinement 'Bruker SMAR'
_computing_data_collection 'Bruker SMAR'
_computing_data_reduction 'Bruker SMAR'
_computing_structure_refinement 'SHELXL-97 (Sheldrick, 1997)'
_computing_structure_solution 'SHELXS-97 (Sheldrick, 1990)'
_diffrn_ambient_temperature 293(2)
_diffrn_detector_area_resol_mean 9.00cm
_diffrn_measured_fraction_theta_full 0.999
_diffrn_measured_fraction_theta_max 0.999
_diffrn_measurement_device_type 'CCD area detector'
_diffrn_measurement_method 'phi and omega scans'
_diffrn_radiation_monochromator graphite
_diffrn_radiation_source 'fine-focus sealed tube'
_diffrn_radiation_type MoK\a
_diffrn_radiation_wavelength 0.71073
_diffrn_reflns_av_R_equivalents 0.0429
_diffrn_reflns_av_sigmaI/netI 0.0370
_diffrn_reflns_limit_h_max 31
_diffrn_reflns_limit_h_min -47
_diffrn_reflns_limit_k_max 10
_diffrn_reflns_limit_k_min -10
_diffrn_reflns_limit_l_max 21
_diffrn_reflns_limit_l_min -19
_diffrn_reflns_number 15947
_diffrn_reflns_theta_full 25.01
_diffrn_reflns_theta_max 25.01
_diffrn_reflns_theta_min 1.15
_diffrn_standards_decay_% none
_diffrn_standards_interval_count none
_diffrn_standards_interval_time none
_diffrn_standards_number none
_exptl_absorpt_coefficient_mu 2.634
_exptl_absorpt_correction_T_max 0.767
_exptl_absorpt_correction_T_min 0.717
_exptl_absorpt_correction_type empirical
_exptl_absorpt_process_details SADABS
_exptl_crystal_colour yellow
_exptl_crystal_density_diffrn 1.717
_exptl_crystal_density_method 'not measured'
_exptl_crystal_description block
_exptl_crystal_F_000 2984
_exptl_crystal_size_max 0.13
_exptl_crystal_size_mid 0.11
_exptl_crystal_size_min 0.10
_refine_diff_density_max 1.286
_refine_diff_density_min -1.264
_refine_diff_density_rms 0.241
_refine_ls_extinction_method none
_refine_ls_goodness_of_fit_ref 1.186
_refine_ls_hydrogen_treatment constr
_refine_ls_matrix_type full
_refine_ls_number_parameters 397
_refine_ls_number_reflns 5117
_refine_ls_number_restraints 6
_refine_ls_restrained_S_all 1.185
_refine_ls_R_factor_all 0.0462
_refine_ls_R_factor_gt 0.0386
_refine_ls_shift/su_max 0.001
_refine_ls_shift/su_mean 0.000
_refine_ls_structure_factor_coef Fsqd
_refine_ls_weighting_details 'calc w=1/[\s^2^(Fo^2^)+(0.0535P)^2^+28.1176P] where P=(Fo^2^+2Fc^2^)/3'
_refine_ls_weighting_scheme calc
_refine_ls_wR_factor_gt 0.0978
_refine_ls_wR_factor_ref 0.1068
_reflns_number_gt 4402
_reflns_number_total 5117
_reflns_threshold_expression >2sigma(I)
_cod_data_source_file c4qi00100a2.cif
_cod_data_source_block 1
_cod_original_cell_volume 5810.5(6)
_cod_original_sg_symbol_H-M C2/c
_cod_database_code 4348268

loop_
_symmetry_equiv_pos_as_xyz
'x, y, z'
'-x, y, -z+1/2'
'x+1/2, y+1/2, z'
'-x+1/2, y+1/2, -z+1/2'
'-x, -y, -z'
'x, -y, z-1/2'
'-x+1/2, -y+1/2, -z'
'x+1/2, -y+1/2, z-1/2'

loop_
_atom_site_label
_atom_site_type_symbol
_atom_site_fract_x
_atom_site_fract_y
_atom_site_fract_z
_atom_site_U_iso_or_equiv
_atom_site_adp_type
_atom_site_occupancy
_atom_site_symmetry_multiplicity
_atom_site_calc_flag
_atom_site_refinement_flags
Dy1 Dy 0.414390(7) 1.03731(3) 0.383752(14) 0.01680(11) Uani 1 1 d .
O1 O 0.35147(12) 1.0778(5) 0.3003(2) 0.0284(10) Uani 1 1 d .
O2 O 0.29078(19) 1.3426(13) 0.0057(4) 0.143(5) Uani 1 1 d .
O3 O 0.45315(12) 0.9956(5) 0.5269(2) 0.0267(9) Uani 1 1 d .
O4 O 0.40740(14) 1.0771(6) 0.7596(3) 0.0392(12) Uani 1 1 d .
O5 O 0.41400(13) 1.2721(4) 0.4317(3) 0.0337(10) Uani 1 1 d .
O6 O 0.45719(12) 1.8252(4) 0.4115(3) 0.0284(10) Uani 1 1 d .
OW1 O 0.47495(11) 1.1299(4) 0.4016(2) 0.0260(9) Uani 1 1 d .
N1 N 0.30057(15) 1.1304(7) 0.1804(3) 0.0417(15) Uani 1 1 d .
N2 N 0.28752(18) 1.2036(10) 0.1056(4) 0.076(3) Uani 1 1 d .
H2A H 0.2637 1.1947 0.0738 0.092 Uiso 1 1 calc R
N3 N 0.39880(15) 1.2308(6) 0.2587(3) 0.0332(13) Uani 1 1 d .
N4 N 0.46727(15) 1.0169(7) 0.6612(3) 0.0331(13) Uani 1 1 d .
N5 N 0.45297(16) 1.0377(7) 0.7176(3) 0.0360(14) Uani 1 1 d .
H5A H 0.4693 1.0333 0.7686 0.043 Uiso 1 1 calc R
N6 N 0.37885(14) 1.0447(6) 0.4764(3) 0.0253(11) Uani 1 1 d .
N7 N 0.45850(16) 1.4315(5) 0.4361(4) 0.0345(13) Uani 1 1 d .
N8 N 0.46689(16) 1.5780(5) 0.4261(4) 0.0333(13) Uani 1 1 d .
H8A H 0.4893 1.5934 0.4310 0.040 Uiso 1 1 calc R
N9 N 0.38191(14) 1.7806(5) 0.3706(3) 0.0229(11) Uani 1 1 d .
C1 C 0.4213(2) 1.3053(10) 0.2361(4) 0.056(2) Uani 1 1 d .
H1B H 0.4470 1.3056 0.2724 0.067 Uiso 1 1 calc R
C2 C 0.4098(3) 1.3839(15) 0.1623(6) 0.099(5) Uani 1 1 d D
C3 C 0.3709(3) 1.3736(15) 0.1072(6) 0.098(5) Uani 1 1 d .
H3A H 0.3616 1.4167 0.0553 0.118 Uiso 1 1 calc R
C4 C 0.3468(2) 1.2997(11) 0.1301(5) 0.060(3) Uani 1 1 d .
C5 C 0.36159(18) 1.2294(8) 0.2060(4) 0.0335(15) Uani 1 1 d .
C6 C 0.33664(17) 1.1426(7) 0.2296(4) 0.0286(14) Uani 1 1 d .
C7 C 0.3063(2) 1.2853(14) 0.0754(5) 0.084(4) Uani 1 1 d .
C8 C 0.4318(5) 1.5117(16) 0.1528(13) 0.231(15) Uani 1 1 d D
H8B H 0.4470 1.5639 0.2037 0.277 Uiso 1 1 calc R
H8C H 0.4166 1.5800 0.1092 0.277 Uiso 1 1 calc R
C9 C 0.4537(5) 1.4012(17) 0.1285(8) 0.158(9) Uani 1 1 d D
H9B H 0.4722 1.4524 0.1176 0.237 Uiso 1 1 calc R
H9C H 0.4366 1.3490 0.0800 0.237 Uiso 1 1 calc R
H9D H 0.4662 1.3320 0.1726 0.237 Uiso 1 1 calc R
C10 C 0.34284(18) 1.0723(8) 0.4538(4) 0.0344(16) Uani 1 1 d .
H10A H 0.3266 1.0739 0.3977 0.041 Uiso 1 1 calc R
C11 C 0.32694(15) 1.0997(10) 0.5081(4) 0.0431(18) Uani 1 1 d D
C12 C 0.35178(19) 1.0985(9) 0.5913(4) 0.0389(17) Uani 1 1 d .
H12A H 0.3430 1.1164 0.6300 0.047 Uiso 1 1 calc R
C13 C 0.38978(18) 1.0705(7) 0.6164(4) 0.0272(14) Uani 1 1 d .
C14 C 0.40288(17) 1.0456(7) 0.5580(3) 0.0240(13) Uani 1 1 d .
C15 C 0.44250(17) 1.0185(7) 0.5827(3) 0.0242(13) Uani 1 1 d .
C16 C 0.41714(19) 1.0638(7) 0.7031(4) 0.0296(15) Uani 1 1 d .
C17 C 0.28502(17) 1.1201(15) 0.4760(5) 0.084(4) Uani 1 1 d D
H17A H 0.2794 1.1339 0.5222 0.101 Uiso 1 1 calc R
H17B H 0.2723 1.0306 0.4475 0.101 Uiso 1 1 calc R
C18 C 0.2692(5) 1.2501(19) 0.4180(12) 0.202(10) Uani 1 1 d D
H18A H 0.2425 1.2570 0.3999 0.303 Uiso 1 1 calc R
H18B H 0.2740 1.2361 0.3712 0.303 Uiso 1 1 calc R
H18C H 0.2813 1.3396 0.4460 0.303 Uiso 1 1 calc R
C19 C 0.34560(18) 1.7511(7) 0.3492(4) 0.0304(14) Uani 1 1 d .
H19A H 0.3287 1.8300 0.3335 0.037 Uiso 1 1 calc R
C20 C 0.33124(14) 1.6092(8) 0.3488(4) 0.0345(15) Uani 1 1 d D
C21 C 0.35640(19) 1.4942(7) 0.3719(4) 0.0323(15) Uani 1 1 d .
H21A H 0.3481 1.3984 0.3731 0.039 Uiso 1 1 calc R
C22 C 0.39466(18) 1.5200(6) 0.3939(4) 0.0244(13) Uani 1 1 d .
C23 C 0.40549(17) 1.6655(6) 0.3905(3) 0.0232(13) Uani 1 1 d .
C24 C 0.44477(17) 1.6977(6) 0.4100(3) 0.0228(12) Uani 1 1 d .
C25 C 0.42356(18) 1.4036(7) 0.4216(4) 0.0302(14) Uani 1 1 d .
C26 C 0.28962(15) 1.5897(8) 0.3214(5) 0.050(2) Uani 1 1 d D
H26A H 0.2771 1.6835 0.3000 0.060 Uiso 1 1 calc R
H26B H 0.2859 1.5656 0.3692 0.060 Uiso 1 1 calc R
C27 C 0.2704(4) 1.4719(16) 0.2567(10) 0.153(8) Uani 1 1 d D
H27A H 0.2441 1.4672 0.2434 0.229 Uiso 1 1 calc R
H27B H 0.2821 1.3777 0.2775 0.229 Uiso 1 1 calc R
H27C H 0.2730 1.4960 0.2081 0.229 Uiso 1 1 calc R

loop_
_atom_site_aniso_label
_atom_site_aniso_U_11
_atom_site_aniso_U_22
_atom_site_aniso_U_33
_atom_site_aniso_U_23
_atom_site_aniso_U_13
_atom_site_aniso_U_12
Dy1 0.01719(16) 0.01857(16) 0.01278(15) 0.00229(10) 0.00514(11) 0.00118(11)
O1 0.023(2) 0.037(2) 0.021(2) 0.0102(18) 0.0064(17) 0.0026(19)
O2 0.044(4) 0.262(12) 0.074(5) 0.118(7) -0.018(3) -0.037(6)
O3 0.021(2) 0.043(3) 0.0135(19) 0.0039(17) 0.0063(17) 0.0091(19)
O4 0.046(3) 0.057(3) 0.021(2) 0.008(2) 0.021(2) 0.009(2)
O5 0.035(3) 0.018(2) 0.047(3) -0.0009(19) 0.017(2) 0.0047(19)
O6 0.023(2) 0.022(2) 0.037(2) -0.0043(18) 0.0114(19) -0.0025(18)
OW1 0.023(2) 0.027(2) 0.026(2) 0.0031(18) 0.0090(17) 0.0010(18)
N1 0.023(3) 0.064(4) 0.028(3) 0.020(3) 0.002(2) 0.002(3)
N2 0.025(4) 0.141(8) 0.037(4) 0.050(4) -0.009(3) -0.008(4)
N3 0.027(3) 0.043(3) 0.021(3) 0.012(2) 0.003(2) -0.005(3)
N4 0.021(3) 0.061(4) 0.016(2) 0.000(2) 0.007(2) 0.005(3)
N5 0.028(3) 0.065(4) 0.013(2) 0.000(2) 0.007(2) 0.001(3)
N6 0.024(3) 0.034(3) 0.017(2) 0.000(2) 0.008(2) 0.003(2)
N7 0.028(3) 0.014(2) 0.052(3) -0.001(2) 0.010(3) -0.001(2)
N8 0.022(3) 0.017(3) 0.054(3) 0.000(2) 0.012(3) 0.003(2)
N9 0.026(3) 0.017(2) 0.030(3) 0.003(2) 0.016(2) 0.004(2)
C1 0.027(4) 0.084(6) 0.036(4) 0.021(4) -0.004(3) -0.017(4)
C2 0.052(6) 0.159(12) 0.065(6) 0.074(7) 0.009(5) -0.035(7)
C3 0.044(5) 0.159(11) 0.054(5) 0.077(7) -0.010(4) -0.028(6)
C4 0.031(4) 0.093(7) 0.040(4) 0.041(4) 0.001(3) -0.006(4)
C5 0.025(3) 0.046(4) 0.021(3) 0.013(3) 0.003(3) 0.001(3)
C6 0.024(3) 0.034(4) 0.022(3) 0.009(3) 0.005(3) 0.003(3)
C7 0.035(5) 0.147(10) 0.043(5) 0.059(6) -0.007(4) -0.014(6)
C8 0.22(3) 0.33(4) 0.117(17) 0.059(19) 0.056(17) 0.15(2)
C9 0.194(18) 0.144(14) 0.074(9) 0.039(10) 0.007(10) -0.086(14)
C10 0.023(3) 0.055(4) 0.023(3) 0.004(3) 0.008(3) 0.005(3)
C11 0.026(4) 0.075(5) 0.031(3) 0.005(4) 0.015(3) 0.007(4)
C12 0.032(4) 0.063(5) 0.029(3) 0.003(3) 0.020(3) 0.007(4)
C13 0.025(3) 0.034(3) 0.025(3) 0.003(3) 0.013(3) 0.003(3)
C14 0.025(3) 0.030(3) 0.018(3) 0.002(2) 0.010(2) 0.003(3)
C15 0.023(3) 0.031(3) 0.016(3) 0.003(2) 0.007(2) 0.002(3)
C16 0.037(4) 0.036(4) 0.021(3) 0.002(3) 0.017(3) 0.003(3)
C17 0.038(5) 0.174(12) 0.042(5) 0.024(6) 0.019(4) 0.045(6)
C18 0.171(19) 0.24(3) 0.25(2) 0.06(2) 0.145(19) 0.074(19)
C19 0.026(3) 0.025(3) 0.040(4) 0.004(3) 0.014(3) 0.008(3)
C20 0.032(4) 0.031(3) 0.041(4) -0.003(3) 0.018(3) -0.002(3)
C21 0.029(4) 0.019(3) 0.046(4) 0.000(3) 0.013(3) -0.003(3)
C22 0.028(3) 0.015(3) 0.027(3) -0.001(2) 0.009(3) -0.001(3)
C23 0.025(3) 0.020(3) 0.023(3) -0.002(2) 0.009(2) 0.001(2)
C24 0.024(3) 0.020(3) 0.022(3) -0.007(2) 0.008(2) -0.003(3)
C25 0.031(4) 0.024(3) 0.028(3) -0.003(3) 0.006(3) 0.000(3)
C26 0.034(4) 0.033(4) 0.082(6) -0.005(4) 0.025(4) -0.003(3)
C27 0.051(8) 0.156(15) 0.23(2) -0.082(14) 0.042(10) -0.029(9)

loop_
_atom_type_symbol
_atom_type_description
_atom_type_scat_dispersion_real
_atom_type_scat_dispersion_imag
_atom_type_scat_source
C C 0.0033 0.0016 'International Tables Vol C Tables 4.2.6.8 and 6.1.1.4'
H H 0.0000 0.0000 'International Tables Vol C Tables 4.2.6.8 and 6.1.1.4'
N N 0.0061 0.0033 'International Tables Vol C Tables 4.2.6.8 and 6.1.1.4'
O O 0.0106 0.0060 'International Tables Vol C Tables 4.2.6.8 and 6.1.1.4'
Dy Dy -0.1892 4.4098 'International Tables Vol C Tables 4.2.6.8 and 6.1.1.4'

loop_
_geom_angle_atom_site_label_1
_geom_angle_atom_site_label_2
_geom_angle_atom_site_label_3
_geom_angle
_geom_angle_site_symmetry_1
_geom_angle_site_symmetry_3
O1 Dy1 O5 84.99(16) . .
O1 Dy1 O3 136.25(14) . .
O5 Dy1 O3 80.89(15) . .
O1 Dy1 O4 79.29(16) . 6_575
O5 Dy1 O4 137.96(17) . 6_575
O3 Dy1 O4 135.23(16) . 6_575
O1 Dy1 OW1 138.62(14) . .
O5 Dy1 OW1 78.80(15) . .
O3 Dy1 OW1 78.34(14) . .
O4 Dy1 OW1 87.77(15) 6_575 .
O1 Dy1 O6 134.84(15) . 1_545
O5 Dy1 O6 139.95(15) . 1_545
O3 Dy1 O6 66.92(14) . 1_545
O4 Dy1 O6 68.31(16) 6_575 1_545
OW1 Dy1 O6 72.07(14) . 1_545
O1 Dy1 N9 74.78(15) . 1_545
O5 Dy1 N9 140.20(16) . 1_545
O3 Dy1 N9 90.42(15) . 1_545
O4 Dy1 N9 71.71(16) 6_575 1_545
OW1 Dy1 N9 137.47(14) . 1_545
O6 Dy1 N9 65.83(14) 1_545 1_545
O1 Dy1 N6 71.68(15) . .
O5 Dy1 N6 68.70(16) . .
O3 Dy1 N6 64.60(15) . .
O4 Dy1 N6 138.51(16) 6_575 .
OW1 Dy1 N6 133.40(14) . .
O6 Dy1 N6 113.95(15) 1_545 .
N9 Dy1 N6 72.48(15) 1_545 .
O1 Dy1 N3 64.68(15) . .
O5 Dy1 N3 71.69(16) . .
O3 Dy1 N3 144.13(16) . .
O4 Dy1 N3 66.33(17) 6_575 .
OW1 Dy1 N3 74.09(14) . .
O6 Dy1 N3 123.38(16) 1_545 .
N9 Dy1 N3 125.44(15) 1_545 .
N6 Dy1 N3 122.36(16) . .
C6 O1 Dy1 127.2(4) . .
C15 O3 Dy1 124.2(4) . .
C16 O4 Dy1 141.9(4) . 6_576
C25 O5 Dy1 138.3(4) . .
C24 O6 Dy1 119.2(4) . 1_565
C6 N1 N2 116.2(6) . .
C7 N2 N1 129.9(6) . .
C1 N3 C5 117.2(5) . .
C1 N3 Dy1 131.3(5) . .
C5 N3 Dy1 110.6(4) . .
C15 N4 N5 116.6(5) . .
C16 N5 N4 128.7(5) . .
C10 N6 C14 117.7(5) . .
C10 N6 Dy1 128.3(4) . .
C14 N6 Dy1 112.9(4) . .
C25 N7 N8 116.6(5) . .
C24 N8 N7 128.6(6) . .
C23 N9 C19 116.9(5) . .
C23 N9 Dy1 114.4(4) . 1_565
C19 N9 Dy1 128.7(4) . 1_565
N3 C1 C2 125.8(7) . .
C1 C2 C3 115.2(7) . .
C1 C2 C8 123.1(12) . .
C3 C2 C8 118.1(11) . .
C4 C3 C2 120.0(7) . .
C3 C4 C5 119.1(7) . .
C3 C4 C7 122.3(7) . .
C5 C4 C7 118.5(7) . .
N3 C5 C4 122.6(6) . .
N3 C5 C6 117.4(5) . .
C4 C5 C6 119.9(6) . .
O1 C6 N1 120.8(6) . .
O1 C6 C5 118.1(5) . .
N1 C6 C5 121.1(5) . .
O2 C7 N2 122.8(8) . .
O2 C7 C4 122.7(8) . .
N2 C7 C4 114.5(6) . .
C2 C8 C9 87.9(12) . .
N6 C10 C11 125.2(6) . .
C12 C11 C10 116.3(5) . .
C12 C11 C17 122.8(6) . .
C10 C11 C17 120.9(6) . .
C13 C12 C11 119.5(6) . .
C12 C13 C14 120.0(6) . .
C12 C13 C16 122.1(6) . .
C14 C13 C16 117.9(6) . .
N6 C14 C13 121.2(6) . .
N6 C14 C15 117.7(5) . .
C13 C14 C15 121.1(5) . .
O3 C15 N4 120.5(6) . .
O3 C15 C14 118.8(5) . .
N4 C15 C14 120.7(5) . .
O4 C16 N5 122.9(6) . .
O4 C16 C13 122.0(6) . .
N5 C16 C13 115.0(5) . .
C11 C17 C18 113.7(10) . .
N9 C19 C20 124.4(5) . .
C21 C20 C19 117.1(5) . .
C21 C20 C26 123.4(6) . .
C19 C20 C26 119.4(6) . .
C20 C21 C22 120.3(6) . .
C23 C22 C21 117.3(6) . .
C23 C22 C25 119.0(6) . .
C21 C22 C25 123.7(6) . .
N9 C23 C22 123.8(6) . .
N9 C23 C24 116.7(5) . .
C22 C23 C24 119.5(5) . .
O6 C24 N8 121.9(6) . .
O6 C24 C23 123.7(5) . .
N8 C24 C23 114.4(5) . .
O5 C25 N7 120.1(6) . .
O5 C25 C22 118.5(6) . .
N7 C25 C22 121.4(6) . .
C20 C26 C27 115.5(7) . .

loop_
_geom_bond_atom_site_label_1
_geom_bond_atom_site_label_2
_geom_bond_distance
_geom_bond_site_symmetry_2
Dy1 O1 2.286(4) .
Dy1 O5 2.297(4) .
Dy1 O3 2.383(4) .
Dy1 O4 2.386(4) 6_575
Dy1 OW1 2.418(4) .
Dy1 O6 2.455(4) 1_545
Dy1 N9 2.610(5) 1_545
Dy1 N6 2.640(5) .
Dy1 N3 2.712(5) .
O1 C6 1.289(7) .
O2 C7 1.246(9) .
O3 C15 1.280(7) .
O4 C16 1.257(7) .
O4 Dy1 2.386(4) 6_576
O5 C25 1.285(8) .
O6 C24 1.248(7) .
O6 Dy1 2.455(4) 1_565
N1 C6 1.303(8) .
N1 N2 1.388(8) .
N2 C7 1.328(11) .
N3 C1 1.321(9) .
N3 C5 1.347(8) .
N4 C15 1.319(8) .
N4 N5 1.391(7) .
N5 C16 1.341(9) .
N6 C10 1.317(8) .
N6 C14 1.356(7) .
N7 C25 1.310(9) .
N7 N8 1.396(7) .
N8 C24 1.338(8) .
N9 C23 1.333(7) .
N9 C19 1.336(8) .
N9 Dy1 2.610(5) 1_565
C1 C2 1.402(11) .
C2 C3 1.411(12) .
C2 C8 1.5015(11) .
C3 C4 1.376(11) .
C4 C5 1.388(9) .
C4 C7 1.463(10) .
C5 C6 1.469(9) .
C8 C9 1.5135(10) .
C10 C11 1.412(9) .
C11 C12 1.384(9) .
C11 C17 1.5012(10) .
C12 C13 1.383(9) .
C13 C14 1.395(8) .
C13 C16 1.457(9) .
C14 C15 1.444(9) .
C17 C18 1.5136(10) .
C19 C20 1.401(9) .
C20 C21 1.367(9) .
C20 C26 1.5009(10) .
C21 C22 1.400(9) .
C22 C23 1.393(8) .
C22 C25 1.465(9) .
C23 C24 1.460(8) .
C26 C27 1.5138(10) .
